data_7711559
loop_
_publ_author_name
'Zhang, Xiao-Sa'
'Zhao, Hong-Tian'
'Liu, Yu'
'Li, Wenze'
'Luo, Nan'
'Luan, Jian'

_publ_section_title
;
 Ligand-induced synthesis of two Cu-based coordination polymers and
 derived carbon-coated metal oxide heterojunction for enhanced
 photocatalytic degradation
;
_journal_name_full 'Dalton Transactions'
_journal_paper_doi 10.1039/D2DT03023C
_journal_year 2022
_chemical_formula_sum 'C13 H15 Cu N2 O5'
_chemical_formula_weight 342.81
_space_group_IT_number 2
_space_group_name_Hall '-P 1'
_space_group_name_H-M_alt 'P -1'
_symmetry_cell_setting triclinic
_symmetry_space_group_name_H-M 'P -1'
_atom_sites_solution_hydrogens geom
_atom_sites_solution_primary direct
_atom_sites_solution_secondary difmap
_audit_creation_method SHELXL-97
_audit_update_record
;
2022-04-25 deposited with the CCDC.	2022-10-26 downloaded from the CCDC.
;
_cell_angle_alpha 69.429(2)
_cell_angle_beta 67.606(2)
_cell_angle_gamma 74.800(2)
_cell_formula_units_Z 2
_cell_length_a 8.4346(7)
_cell_length_b 8.6526(8)
_cell_length_c 11.0134(10)
_cell_measurement_reflns_used 5031
_cell_measurement_temperature 296(2)
_cell_measurement_theta_max 28.05
_cell_measurement_theta_min 2.08
_cell_volume 688.08(11)
_computing_cell_refinement 'SMART (Bruker, 2001)'
_computing_data_collection 'SMART (Bruker, 2001)'
_computing_data_reduction 'SAINT+ (Bruker, 1999)'
_computing_molecular_graphics 'PLATON (Spek, 2003)'
_computing_publication_material 'SHELXTL (1998)'
_computing_structure_refinement 'SHELXL-97 (Sheldrick, 2008)'
_computing_structure_solution 'SHELXS-97 (Sheldrick, 2008)'
_diffrn_ambient_temperature 296(2)
_diffrn_measured_fraction_theta_full 0.989
_diffrn_measured_fraction_theta_max 0.989
_diffrn_measurement_device_type 'CCD area detector'
_diffrn_measurement_method 'phi and omega scans'
_diffrn_radiation_monochromator graphite
_diffrn_radiation_source 'fine-focus sealed tube'
_diffrn_radiation_type MoK\a
_diffrn_radiation_wavelength 0.71073
_diffrn_reflns_av_R_equivalents 0.0186
_diffrn_reflns_av_sigmaI/netI 0.0425
_diffrn_reflns_limit_h_max 10
_diffrn_reflns_limit_h_min -11
_diffrn_reflns_limit_k_max 7
_diffrn_reflns_limit_k_min -11
_diffrn_reflns_limit_l_max 14
_diffrn_reflns_limit_l_min -14
_diffrn_reflns_number 5031
_diffrn_reflns_theta_full 28.05
_diffrn_reflns_theta_max 28.05
_diffrn_reflns_theta_min 2.08
_exptl_absorpt_coefficient_mu 1.610
_exptl_absorpt_correction_T_max 0.824
_exptl_absorpt_correction_T_min 0.748
_exptl_absorpt_correction_type multi-scan
_exptl_absorpt_process_details SADABS
_exptl_crystal_colour BLUE
_exptl_crystal_density_diffrn 1.655
_exptl_crystal_density_method 'not measured'
_exptl_crystal_description BLOCK
_exptl_crystal_F_000 352
_exptl_crystal_size_max 0.18
_exptl_crystal_size_mid 0.15
_exptl_crystal_size_min 0.12
_refine_diff_density_max 0.379
_refine_diff_density_min -0.377
_refine_diff_density_rms 0.077
_refine_ls_extinction_method none
_refine_ls_goodness_of_fit_ref 1.043
_refine_ls_hydrogen_treatment constr
_refine_ls_matrix_type full
_refine_ls_number_parameters 190
_refine_ls_number_reflns 3301
_refine_ls_number_restraints 0
_refine_ls_restrained_S_all 1.043
_refine_ls_R_factor_all 0.0454
_refine_ls_R_factor_gt 0.0354
_refine_ls_shift/su_max 0.000
_refine_ls_shift/su_mean 0.000
_refine_ls_structure_factor_coef Fsqd
_refine_ls_weighting_details 'calc w=1/[\s^2^(Fo^2^)+(0.0391P)^2^+0.2214P] where P=(Fo^2^+2Fc^2^)/3'
_refine_ls_weighting_scheme calc
_refine_ls_wR_factor_gt 0.0800
_refine_ls_wR_factor_ref 0.0845
_reflns_number_gt 2818
_reflns_number_total 3301
_reflns_threshold_expression >2sigma(I)
_cod_data_source_file d2dt03023c2.cif
_cod_data_source_block Complex_2
_cod_depositor_comments
;
The following automatic conversions were performed:

data item '_symmetry_cell_setting' value 'Triclinic' was changed to
'triclinic' in accordance with the
/home/data/users/saulius/crontab/automatic-downloads/rss-feeds/RSC/lib/dictionaries/cif_core.dic
dictionary named 'cif_core.dic' version 2.4.2 last updated on
2011-04-26.

Automatic conversion script
Id: cif_fix_values 7556 2019-12-06 15:28:31Z antanas 
;
_cod_database_code 7711559

loop_
_symmetry_equiv_pos_as_xyz
'x, y, z'
'-x, -y, -z'

loop_
_atom_site_label
_atom_site_type_symbol
_atom_site_fract_x
_atom_site_fract_y
_atom_site_fract_z
_atom_site_U_iso_or_equiv
_atom_site_adp_type
_atom_site_occupancy
_atom_site_symmetry_multiplicity
_atom_site_calc_flag
_atom_site_refinement_flags
_atom_site_disorder_assembly
_atom_site_disorder_group
Cu1 Cu 0.57449(3) 0.47365(4) 0.37809(3) 0.01877(10) Uani 1 1 d . . .
O1 O 0.4604(2) 0.2733(2) 0.47192(17) 0.0276(4) Uani 1 1 d . . .
N1 N 0.7351(3) 0.3997(3) 0.1902(2) 0.0237(4) Uani 1 1 d . . .
C1 C 0.6814(3) 0.4150(4) 0.0870(3) 0.0337(6) Uani 1 1 d . . .
H1A H 0.5671 0.4618 0.0925 0.040 Uiso 1 1 calc R . .
O2 O 0.3366(2) 0.3122(2) 0.67993(17) 0.0273(4) Uani 1 1 d . . .
N2 N 1.3155(3) 0.1660(3) -0.0314(2) 0.0306(5) Uani 1 1 d . . .
H2A H 1.2918 0.1916 -0.1061 0.037 Uiso 1 1 calc R . .
2 C 0.7867(4) 0.3649(4) -0.0274(3) 0.0418(8) Uani 1 1 d . . .
H0A H 0.7448 0.3795 -0.0981 0.050 Uiso 1 1 calc R . .
O3 O -0.3672(2) 0.4031(2) 0.67397(17) 0.0275(4) Uani 1 1 d . . .
C3 C 0.9557(3) 0.2926(4) -0.0353(3) 0.0348(7) Uani 1 1 d . . .
H3A H 1.0294 0.2578 -0.1116 0.042 Uiso 1 1 calc R . .
O4 O -0.2443(2) 0.3667(2) 0.46547(17) 0.0294(4) Uani 1 1 d . . .
C4 C 1.0138(3) 0.2726(3) 0.0715(2) 0.0237(5) Uani 1 1 d . . .
C5 C 0.8990(3) 0.3296(3) 0.1807(2) 0.0250(5) Uani 1 1 d . . .
H5A H 0.9383 0.3186 0.2521 0.030 Uiso 1 1 calc R . .
O5 O 1.2170(3) 0.1522(3) 0.1912(2) 0.0511(6) Uani 1 1 d . . .
C6 C 1.1906(3) 0.1926(3) 0.0820(2) 0.0286(6) Uani 1 1 d . . .
C7 C 1.4910(3) 0.0940(3) -0.0289(3) 0.0328(6) Uani 1 1 d . . .
H7A H 1.5207 0.1409 0.0263 0.049 Uiso 1 1 calc R . .
H7B H 1.5716 0.1227 -0.1212 0.049 Uiso 1 1 calc R . .
C8 C 0.3670(3) 0.2319(3) 0.5950(2) 0.0211(5) Uani 1 1 d . . .
C9 C 0.2840(3) 0.0767(3) 0.6444(3) 0.0247(5) Uani 1 1 d . . .
H9A H 0.1931 0.0751 0.7313 0.030 Uiso 1 1 calc R . .
H9B H 0.3703 -0.0208 0.6595 0.030 Uiso 1 1 calc R . .
C10 C 0.2069(3) 0.0669(3) 0.5429(3) 0.0280(6) Uani 1 1 d . . .
H10A H 0.3006 0.0567 0.4597 0.034 Uiso 1 1 calc R . .
H10B H 0.1538 -0.0338 0.5812 0.034 Uiso 1 1 calc R . .
C11 C 0.0726(3) 0.2145(4) 0.5055(3) 0.0282(6) Uani 1 1 d . . .
H11A H 0.1261 0.3151 0.4657 0.034 Uiso 1 1 calc R . .
H11B H 0.0387 0.1997 0.4359 0.034 Uiso 1 1 calc R . .
C12 C -0.0891(3) 0.2396(4) 0.6238(3) 0.0340(7) Uani 1 1 d . . .
H12A H -0.1202 0.1309 0.6818 0.041 Uiso 1 1 calc R . .
H12B H -0.0618 0.2904 0.6778 0.041 Uiso 1 1 calc R . .
C13 C -0.2450(3) 0.3458(3) 0.5847(2) 0.0227(5) Uani 1 1 d . . .

loop_
_atom_site_aniso_label
_atom_site_aniso_U_11
_atom_site_aniso_U_22
_atom_site_aniso_U_33
_atom_site_aniso_U_23
_atom_site_aniso_U_13
_atom_site_aniso_U_12
Cu1 0.01452(15) 0.02325(16) 0.01586(14) -0.00752(11) -0.00357(10) 0.00232(11)
O1 0.0271(9) 0.0284(10) 0.0250(9) -0.0103(8) -0.0021(7) -0.0063(8)
N1 0.0185(10) 0.0285(12) 0.0201(10) -0.0096(9) -0.0022(8) 0.0005(9)
C1 0.0190(12) 0.0506(19) 0.0335(14) -0.0216(13) -0.0086(11) 0.0052(12)
O2 0.0317(10) 0.0283(10) 0.0212(8) -0.0072(7) -0.0048(7) -0.0082(8)
N2 0.0206(10) 0.0361(13) 0.0200(10) -0.0047(9) -0.0029(8) 0.0103(9)
2 0.0307(15) 0.070(2) 0.0331(15) -0.0309(15) -0.0134(12) 0.0055(15)
O3 0.0185(8) 0.0367(11) 0.0229(8) -0.0105(8) -0.0075(7) 0.0073(8)
C3 0.0260(13) 0.0485(18) 0.0290(13) -0.0231(13) -0.0035(11) 0.0044(13)
O4 0.0208(9) 0.0412(11) 0.0248(9) -0.0127(8) -0.0110(7) 0.0080(8)
C4 0.0200(12) 0.0243(13) 0.0194(11) -0.0055(10) -0.0023(9) 0.0015(10)
C5 0.0232(12) 0.0294(14) 0.0177(11) -0.0077(10) -0.0061(10) 0.0045(10)
O5 0.0364(11) 0.0766(17) 0.0286(10) -0.0196(11) -0.0145(9) 0.0236(11)
C6 0.0250(13) 0.0289(14) 0.0237(12) -0.0073(11) -0.0059(10) 0.0061(11)
C7 0.0185(12) 0.0319(16) 0.0317(14) -0.0031(12) -0.0021(10) 0.0055(11)
C8 0.0140(10) 0.0245(13) 0.0230(11) -0.0056(10) -0.0085(9) 0.0024(9)
C9 0.0189(12) 0.0218(13) 0.0311(13) -0.0054(10) -0.0101(10) 0.0011(10)
C10 0.0202(12) 0.0282(14) 0.0387(14) -0.0164(12) -0.0102(11) 0.0021(11)
C11 0.0164(11) 0.0375(15) 0.0290(13) -0.0106(11) -0.0083(10) 0.0021(11)
C12 0.0222(13) 0.0501(18) 0.0231(12) -0.0109(12) -0.0102(11) 0.0106(12)
C13 0.0176(11) 0.0227(13) 0.0241(12) -0.0035(10) -0.0079(10) 0.0005(10)

loop_
_atom_type_symbol
_atom_type_description
_atom_type_scat_dispersion_real
_atom_type_scat_dispersion_imag
_atom_type_scat_source
C C 0.0033 0.0016 'International Tables Vol C Tables 4.2.6.8 and 6.1.1.4'
H H 0.0000 0.0000 'International Tables Vol C Tables 4.2.6.8 and 6.1.1.4'
N N 0.0061 0.0033 'International Tables Vol C Tables 4.2.6.8 and 6.1.1.4'
O O 0.0106 0.0060 'International Tables Vol C Tables 4.2.6.8 and 6.1.1.4'
Cu Cu 0.3201 1.2651 'International Tables Vol C Tables 4.2.6.8 and 6.1.1.4'

loop_
_geom_angle_atom_site_label_1
_geom_angle_atom_site_label_2
_geom_angle_atom_site_label_3
_geom_angle
_geom_angle_site_symmetry_1
_geom_angle_site_symmetry_3
_geom_angle_publ_flag
O1 Cu1 O4 90.09(8) . 1_655 ?
O1 Cu1 O3 89.63(8) . 2_566 ?
O4 Cu1 O3 167.74(7) 1_655 2_566 ?
O1 Cu1 O2 167.99(7) . 2_666 ?
O4 Cu1 O2 88.33(8) 1_655 2_666 ?
O3 Cu1 O2 89.40(8) 2_566 2_666 ?
O1 Cu1 N1 96.17(7) . . ?
O4 Cu1 N1 92.19(7) 1_655 . ?
O3 Cu1 N1 100.02(7) 2_566 . ?
O2 Cu1 N1 95.78(7) 2_666 . ?
O1 Cu1 Cu1 82.25(5) . 2_666 ?
O4 Cu1 Cu1 77.64(5) 1_655 2_666 ?
O3 Cu1 Cu1 90.18(5) 2_566 2_666 ?
O2 Cu1 Cu1 85.78(5) 2_666 2_666 ?
N1 Cu1 Cu1 169.68(6) . 2_666 ?
C8 O1 Cu1 126.42(17) . . ?
C1 N1 C5 117.2(2) . . ?
C1 N1 Cu1 125.58(16) . . ?
C5 N1 Cu1 117.24(16) . . ?
N1 C1 2 123.2(2) . . ?
C8 O2 Cu1 120.94(15) . 2_666 ?
C6 N2 C7 120.4(2) . . ?
C1 2 C3 118.8(3) . . ?
C13 O3 Cu1 116.13(15) . 2_566 ?
2 C3 C4 119.1(2) . . ?
C13 O4 Cu1 131.00(15) . 1_455 ?
C5 C4 C3 117.6(2) . . ?
C5 C4 C6 116.1(2) . . ?
C3 C4 C6 126.3(2) . . ?
N1 C5 C4 124.0(2) . . ?
O5 C6 N2 121.9(2) . . ?
O5 C6 C4 120.3(2) . . ?
N2 C6 C4 117.8(2) . . ?
N2 C7 C7 111.4(3) . 2_855 ?
O1 C8 O2 124.5(2) . . ?
O1 C8 C9 117.7(2) . . ?
O2 C8 C9 117.8(2) . . ?
C8 C9 C10 112.4(2) . . ?
C11 C10 C9 115.3(2) . . ?
C12 C11 C10 114.9(2) . . ?
C13 C12 C11 115.6(2) . . ?
O3 C13 O4 124.9(2) . . ?
O3 C13 C12 117.9(2) . . ?
O4 C13 C12 117.2(2) . . ?

loop_
_geom_bond_atom_site_label_1
_geom_bond_atom_site_label_2
_geom_bond_distance
_geom_bond_site_symmetry_2
_geom_bond_publ_flag
Cu1 O1 1.9641(18) . ?
Cu1 O4 1.9676(16) 1_655 ?
Cu1 O3 1.9696(16) 2_566 ?
Cu1 O2 1.9841(18) 2_666 ?
Cu1 N1 2.2059(19) . ?
Cu1 Cu1 2.6433(6) 2_666 ?
O1 C8 1.257(3) . ?
N1 C1 1.330(3) . ?
N1 C5 1.337(3) . ?
C1 2 1.376(4) . ?
O2 C8 1.266(3) . ?
O2 Cu1 1.9841(18) 2_666 ?
N2 C6 1.340(3) . ?
N2 C7 1.454(3) . ?
2 C3 1.381(4) . ?
O3 C13 1.256(3) . ?
O3 Cu1 1.9696(16) 2_566 ?
C3 C4 1.381(4) . ?
O4 C13 1.258(3) . ?
O4 Cu1 1.9676(16) 1_455 ?
C4 C5 1.381(3) . ?
C4 C6 1.499(3) . ?
O5 C6 1.219(3) . ?
C7 C7 1.514(5) 2_855 ?
C8 C9 1.510(3) . ?
C9 C10 1.526(3) . ?
C10 C11 1.520(3) . ?
C11 C12 1.515(3) . ?
C12 C13 1.510(3) . ?
